data_4032236
loop_
_publ_author_name
'Bera, Sourav Sekhar'
'Debbarma, Suvankar'
'Ghosh, Avick Kumar'
'Chand, Santanu'
'Maji, Modhu Sudan'

_publ_section_title
;
 Cp*Co(III)-Catalyzed syn-Selective C-H Hydroarylation of Alkynes Using
 Benzamides: An Approach Toward Highly Conjugated Organic Frameworks.
;
_journal_issue 1
_journal_name_full 'The Journal of organic chemistry'
_journal_page_first 420
_journal_page_last 430
_journal_paper_doi 10.1021/acs.joc.6b02516
_journal_volume 82
_journal_year 2017
_chemical_formula_sum 'C39 H35 N O'
_chemical_formula_weight 533.68
_chemical_name_systematic
;
 ?
;
_space_group_IT_number 61
_symmetry_cell_setting orthorhombic
_symmetry_space_group_name_Hall '-P 2bc 2ac'
_symmetry_space_group_name_H-M 'P c a b'
_atom_sites_solution_hydrogens geom
_atom_sites_solution_primary direct
_atom_sites_solution_secondary difmap
_audit_creation_method SHELXL-97
_cell_angle_alpha 90.000(5)
_cell_angle_beta 90.000(5)
_cell_angle_gamma 90.000(5)
_cell_formula_units_Z 8
_cell_length_a 17.566(5)
_cell_length_b 16.380(5)
_cell_length_c 22.132(5)
_cell_measurement_reflns_used 7969
_cell_measurement_temperature 293(2)
_cell_measurement_theta_max 28.5
_cell_measurement_theta_min 2.1
_cell_volume 6368(3)
_computing_cell_refinement 'SAINT 6.45 ( Bruker, 2003)'
_computing_data_collection 'SMART 5.628 (Bruker, 2003)'
_computing_data_reduction 'SAINT 6.45  (Bruker, 2003)'
_computing_molecular_graphics 'Diamond 2.1e'
_computing_structure_refinement 'SHELXL-97 (Sheldrick, 1997)'
_computing_structure_solution SIR-97
_diffrn_ambient_temperature 293(2)
_diffrn_measured_fraction_theta_full 0.983
_diffrn_measured_fraction_theta_max 0.983
_diffrn_measurement_device_type 'Bruker SMART APEX'
_diffrn_measurement_method /w-scans
_diffrn_radiation_monochromator graphite
_diffrn_radiation_source 'fine-focus sealed tube'
_diffrn_radiation_type MoK\a
_diffrn_radiation_wavelength 0.71069
_diffrn_reflns_av_R_equivalents 0.0638
_diffrn_reflns_av_sigmaI/netI 0.0337
_diffrn_reflns_limit_h_max 21
_diffrn_reflns_limit_h_min -21
_diffrn_reflns_limit_k_max 22
_diffrn_reflns_limit_k_min -23
_diffrn_reflns_limit_l_max 29
_diffrn_reflns_limit_l_min -25
_diffrn_reflns_number 88229
_diffrn_reflns_theta_full 28.46
_diffrn_reflns_theta_max 30.46
_diffrn_reflns_theta_min 2.79
_exptl_absorpt_coefficient_mu 0.066
_exptl_absorpt_correction_T_max 0.7457
_exptl_absorpt_correction_T_min 0.6257
_exptl_absorpt_correction_type empirical
_exptl_absorpt_process_details SADABS
_exptl_crystal_colour colorless
_exptl_crystal_density_diffrn 1.113
_exptl_crystal_density_method 'not measured'
_exptl_crystal_description prism
_exptl_crystal_F_000 2272
_exptl_crystal_size_max 0.16
_exptl_crystal_size_mid 0.12
_exptl_crystal_size_min 0.08
_refine_diff_density_max 0.240
_refine_diff_density_min -0.206
_refine_diff_density_rms 0.046
_refine_ls_extinction_method none
_refine_ls_goodness_of_fit_ref 0.944
_refine_ls_hydrogen_treatment mixed
_refine_ls_matrix_type full
_refine_ls_number_parameters 374
_refine_ls_number_reflns 7969
_refine_ls_number_restraints 0
_refine_ls_restrained_S_all 0.944
_refine_ls_R_factor_all 0.1249
_refine_ls_R_factor_gt 0.0640
_refine_ls_shift/su_max 0.000
_refine_ls_shift/su_mean 0.000
_refine_ls_structure_factor_coef Fsqd
_refine_ls_weighting_details 'calc w=1/[\s^2^(Fo^2^)+(0.1090P)^2^+1.2429P] where P=(Fo^2^+2Fc^2^)/3'
_refine_ls_weighting_scheme calc
_refine_ls_wR_factor_gt 0.1648
_refine_ls_wR_factor_ref 0.2075
_reflns_number_gt 4224
_reflns_number_total 7969
_reflns_threshold_expression >2sigma(I)
_cod_data_source_file jo6b02516_si_002.cif
_cod_data_source_block sssss
_cod_original_sg_symbol_H-M pcab
_cod_database_code 4032236

loop_
_symmetry_equiv_pos_as_xyz
'x, y, z'
'-x, -y+1/2, z+1/2'
'x+1/2, -y, -z+1/2'
'-x+1/2, y+1/2, -z'
'-x, -y, -z'
'x, y-1/2, -z-1/2'
'-x-1/2, y, z-1/2'
'x-1/2, -y-1/2, z'

loop_
_atom_site_label
_atom_site_type_symbol
_atom_site_fract_x
_atom_site_fract_y
_atom_site_fract_z
_atom_site_U_iso_or_equiv
_atom_site_adp_type
_atom_site_occupancy
_atom_site_symmetry_multiplicity
_atom_site_calc_flag
_atom_site_refinement_flags
C20 C 0.43527(10) 0.28037(10) 0.33841(8) 0.0455(4) Uani 1 1 d .
N1 N 0.34430(11) 0.38082(10) 0.31076(8) 0.0570(4) Uani 1 1 d .
C15 C 0.40155(10) 0.24315(11) 0.38854(8) 0.0485(4) Uani 1 1 d .
C19 C 0.48272(11) 0.24059(11) 0.29623(8) 0.0488(4) Uani 1 1 d .
O1 O 0.47532(9) 0.41020(9) 0.33401(7) 0.0755(5) Uani 1 1 d .
C23 C 0.60886(12) 0.27872(11) 0.23755(9) 0.0546(5) Uani 1 1 d .
C22 C 0.51775(11) 0.27825(11) 0.24191(8) 0.0500(4) Uani 1 1 d .
C21 C 0.42062(12) 0.36399(11) 0.32794(8) 0.0527(5) Uani 1 1 d .
C7 C 0.35702(11) 0.28426(11) 0.43740(8) 0.0517(5) Uani 1 1 d .
C1 C 0.28016(12) 0.24746(12) 0.45935(9) 0.0583(5) Uani 1 1 d .
C8 C 0.38846(13) 0.34735(13) 0.46184(9) 0.0615(5) Uani 1 1 d .
H8 H 0.4362 0.3625 0.4475 0.074 Uiso 1 1 calc R
C18 C 0.49674(12) 0.16284(12) 0.30554(10) 0.0613(5) Uani 1 1 d .
H18 H 0.5295 0.1339 0.2805 0.074 Uiso 1 1 calc R
C9 C 0.35597(14) 0.39678(13) 0.50974(9) 0.0674(6) Uani 1 1 d .
C30 C 0.49716(12) 0.35145(12) 0.14550(9) 0.0563(5) Uani 1 1 d .
C29 C 0.47080(12) 0.30944(13) 0.19965(9) 0.0569(5) Uani 1 1 d .
H29 H 0.4186 0.3039 0.2054 0.068 Uiso 1 1 calc R
C36 C 0.31213(16) 0.45751(12) 0.29631(11) 0.0761(7) Uani 1 1 d .
C16 C 0.41391(12) 0.16486(12) 0.39403(9) 0.0600(5) Uani 1 1 d .
H16 H 0.3909 0.1356 0.4251 0.072 Uiso 1 1 calc R
C24 C 0.65405(12) 0.31540(13) 0.28162(10) 0.0651(6) Uani 1 1 d .
H24 H 0.6303 0.3372 0.3155 0.078 Uiso 1 1 calc R
C31 C 0.55768(14) 0.40544(14) 0.14688(10) 0.0715(6) Uani 1 1 d .
H31 H 0.5824 0.4160 0.1832 0.086 Uiso 1 1 calc R
C28 C 0.64974(14) 0.24579(14) 0.19010(11) 0.0738(6) Uani 1 1 d .
H28 H 0.6235 0.2188 0.1595 0.089 Uiso 1 1 calc R
C10 C 0.40982(18) 0.43953(17) 0.54356(13) 0.0943(9) Uani 1 1 d .
H10 H 0.4616 0.4352 0.5353 0.113 Uiso 1 1 calc R
C17 C 0.46124(13) 0.12566(12) 0.35369(10) 0.0673(6) Uani 1 1 d .
H17 H 0.4698 0.0702 0.3594 0.081 Uiso 1 1 calc R
C25 C 0.73753(15) 0.32145(15) 0.27718(13) 0.0795(7) Uani 1 1 d .
H25 H 0.7642 0.3471 0.3081 0.095 Uiso 1 1 calc R
C2 C 0.20889(14) 0.25124(16) 0.42589(11) 0.0794(7) Uani 1 1 d .
H2 H 0.2092 0.2776 0.3887 0.095 Uiso 1 1 calc R
C35 C 0.45906(15) 0.33804(17) 0.09095(10) 0.0809(7) Uani 1 1 d .
H35 H 0.4172 0.3033 0.0897 0.097 Uiso 1 1 calc R
C14 C 0.27370(16) 0.40659(17) 0.52216(12) 0.0920(8) Uani 1 1 d .
H14 H 0.2387 0.3784 0.4985 0.110 Uiso 1 1 calc R
C6 C 0.27889(17) 0.20902(15) 0.51336(12) 0.0854(8) Uani 1 1 d .
H6 H 0.3224 0.2050 0.5371 0.102 Uiso 1 1 calc R
C34 C 0.48346(18) 0.3761(2) 0.03926(12) 0.0957(9) Uani 1 1 d .
H34 H 0.4587 0.3669 0.0028 0.115 Uiso 1 1 calc R
C32 C 0.58139(17) 0.44339(15) 0.09526(12) 0.0823(7) Uani 1 1 d .
H32 H 0.6222 0.4795 0.0963 0.099 Uiso 1 1 calc R
C26 C 0.77695(16) 0.29080(16) 0.22926(16) 0.0877(8) Uani 1 1 d .
H26 H 0.8295 0.2960 0.2261 0.105 Uiso 1 1 calc R
C33 C 0.54460(18) 0.42778(17) 0.04180(12) 0.0871(8) Uani 1 1 d .
H33 H 0.5616 0.4528 0.0066 0.104 Uiso 1 1 calc R
C13 C 0.2480(2) 0.45536(18) 0.56699(15) 0.1134(11) Uani 1 1 d .
H13 H 0.1964 0.4617 0.5750 0.136 Uiso 1 1 calc R
C12 C 0.3032(3) 0.4952(2) 0.60007(15) 0.1222(13) Uani 1 1 d .
H12 H 0.2877 0.5291 0.6315 0.147 Uiso 1 1 calc R
C27 C 0.73471(17) 0.25193(17) 0.18600(14) 0.0890(8) Uani 1 1 d .
H27 H 0.7595 0.2286 0.1531 0.107 Uiso 1 1 calc R
C5 C 0.2078(2) 0.17451(19) 0.53282(16) 0.1167(12) Uani 1 1 d .
H5 H 0.2068 0.1476 0.5698 0.140 Uiso 1 1 calc R
C37 C 0.3206(2) 0.50867(16) 0.35100(14) 0.1147(11) Uani 1 1 d .
H37A H 0.2907 0.4861 0.3832 0.172 Uiso 1 1 calc R
H37B H 0.3035 0.5631 0.3424 0.172 Uiso 1 1 calc R
H37C H 0.3732 0.5100 0.3628 0.172 Uiso 1 1 calc R
C39 C 0.3590(2) 0.48916(16) 0.24222(14) 0.1113(11) Uani 1 1 d .
H39A H 0.3517 0.4537 0.2082 0.167 Uiso 1 1 calc R
H39B H 0.4120 0.4901 0.2528 0.167 Uiso 1 1 calc R
H39C H 0.3427 0.5433 0.2320 0.167 Uiso 1 1 calc R
C38 C 0.22275(17) 0.44670(17) 0.28067(16) 0.1076(10) Uani 1 1 d .
H38A H 0.2173 0.4132 0.2453 0.161 Uiso 1 1 calc R
H38B H 0.2005 0.4993 0.2733 0.161 Uiso 1 1 calc R
H38C H 0.1974 0.4211 0.3141 0.161 Uiso 1 1 calc R
C11 C 0.3841(2) 0.4872(2) 0.58851(15) 0.1224(12) Uani 1 1 d .
H11 H 0.4186 0.5155 0.6125 0.147 Uiso 1 1 calc R
C3 C 0.13881(18) 0.2173(2) 0.44618(16) 0.1136(12) Uani 1 1 d .
H3 H 0.0947 0.2220 0.4232 0.136 Uiso 1 1 calc R
C4 C 0.1385(3) 0.1787(2) 0.49923(19) 0.1325(16) Uani 1 1 d .
H4 H 0.0942 0.1550 0.5140 0.159 Uiso 1 1 calc R
H1A H 0.3090(13) 0.3421(15) 0.3054(10) 0.074(7) Uiso 1 1 d .

loop_
_atom_site_aniso_label
_atom_site_aniso_U_11
_atom_site_aniso_U_22
_atom_site_aniso_U_33
_atom_site_aniso_U_23
_atom_site_aniso_U_13
_atom_site_aniso_U_12
C20 0.0482(10) 0.0434(9) 0.0449(9) -0.0014(7) -0.0036(8) -0.0027(8)
N1 0.0723(12) 0.0392(8) 0.0597(10) -0.0015(7) -0.0015(9) 0.0036(8)
C15 0.0530(11) 0.0479(10) 0.0446(9) 0.0011(8) -0.0035(8) -0.0008(8)
C19 0.0510(11) 0.0478(10) 0.0475(10) -0.0009(8) -0.0030(8) -0.0001(8)
O1 0.0907(11) 0.0523(8) 0.0835(11) -0.0052(7) -0.0049(9) -0.0211(8)
C23 0.0594(12) 0.0510(10) 0.0534(11) 0.0092(8) 0.0051(9) 0.0040(9)
C22 0.0564(11) 0.0475(9) 0.0462(10) -0.0037(8) 0.0017(9) -0.0010(8)
C21 0.0696(14) 0.0440(9) 0.0446(10) -0.0032(7) 0.0022(9) -0.0083(9)
C7 0.0592(12) 0.0526(10) 0.0431(10) 0.0005(8) -0.0005(9) -0.0029(9)
C1 0.0734(14) 0.0513(10) 0.0501(11) -0.0058(9) 0.0105(10) -0.0041(9)
C8 0.0658(13) 0.0667(12) 0.0518(11) -0.0076(10) 0.0042(10) -0.0118(10)
C18 0.0696(14) 0.0513(11) 0.0631(12) -0.0021(9) 0.0043(10) 0.0108(10)
C9 0.0886(17) 0.0600(12) 0.0535(12) -0.0108(9) 0.0077(11) -0.0188(11)
C30 0.0582(12) 0.0610(11) 0.0496(11) 0.0028(9) 0.0009(9) 0.0089(10)
C29 0.0529(12) 0.0653(12) 0.0526(11) 0.0018(9) -0.0001(9) -0.0038(9)
C36 0.112(2) 0.0457(11) 0.0710(14) 0.0012(10) 0.0039(13) 0.0224(12)
C16 0.0749(14) 0.0514(11) 0.0538(11) 0.0095(9) 0.0010(10) 0.0028(10)
C24 0.0618(14) 0.0668(13) 0.0666(13) 0.0102(10) -0.0045(10) -0.0036(10)
C31 0.0921(17) 0.0597(12) 0.0628(13) 0.0081(10) -0.0042(12) -0.0042(12)
C28 0.0819(17) 0.0711(14) 0.0685(14) 0.0004(11) 0.0137(12) 0.0151(12)
C10 0.103(2) 0.0856(18) 0.0945(19) -0.0318(15) 0.0073(16) -0.0275(15)
C17 0.0873(16) 0.0453(10) 0.0694(14) 0.0073(10) 0.0019(12) 0.0110(10)
C25 0.0726(17) 0.0675(14) 0.0984(19) 0.0232(14) -0.0127(15) -0.0063(12)
C2 0.0754(16) 0.0991(18) 0.0637(14) -0.0129(13) 0.0047(12) -0.0208(14)
C35 0.0815(17) 0.1013(18) 0.0598(14) 0.0085(13) -0.0088(12) -0.0101(14)
C14 0.096(2) 0.0884(18) 0.0921(19) -0.0422(15) 0.0161(15) -0.0142(15)
C6 0.114(2) 0.0720(15) 0.0697(15) 0.0141(12) 0.0188(15) -0.0031(14)
C34 0.119(2) 0.118(2) 0.0506(14) 0.0090(14) -0.0093(14) 0.0043(19)
C32 0.105(2) 0.0600(13) 0.0823(17) 0.0135(12) 0.0090(15) 0.0020(13)
C26 0.0651(16) 0.0715(16) 0.127(3) 0.0345(17) 0.0048(17) 0.0119(13)
C33 0.112(2) 0.0800(17) 0.0697(16) 0.0193(13) 0.0198(15) 0.0215(16)
C13 0.126(3) 0.094(2) 0.119(2) -0.0467(19) 0.041(2) -0.0161(18)
C12 0.174(4) 0.094(2) 0.099(2) -0.0492(18) 0.039(2) -0.033(2)
C27 0.0854(19) 0.0835(17) 0.098(2) 0.0156(15) 0.0321(17) 0.0256(15)
C5 0.173(4) 0.086(2) 0.091(2) 0.0099(16) 0.051(2) -0.033(2)
C37 0.185(3) 0.0566(14) 0.102(2) -0.0220(14) 0.003(2) 0.0286(18)
C39 0.170(3) 0.0655(15) 0.099(2) 0.0307(15) 0.028(2) 0.0292(17)
C38 0.116(2) 0.0835(18) 0.123(2) -0.0006(17) -0.0139(19) 0.0447(17)
C11 0.156(3) 0.103(2) 0.107(2) -0.056(2) 0.002(2) -0.038(2)
C3 0.084(2) 0.161(3) 0.095(2) -0.040(2) 0.0151(17) -0.048(2)
C4 0.148(3) 0.133(3) 0.117(3) -0.038(2) 0.057(3) -0.081(3)

loop_
_atom_type_symbol
_atom_type_description
_atom_type_scat_dispersion_real
_atom_type_scat_dispersion_imag
_atom_type_scat_source
C C 0.0033 0.0016 'International Tables Vol C Tables 4.2.6.8 and 6.1.1.4'
H H 0.0000 0.0000 'International Tables Vol C Tables 4.2.6.8 and 6.1.1.4'
N N 0.0061 0.0033 'International Tables Vol C Tables 4.2.6.8 and 6.1.1.4'
O O 0.0106 0.0060 'International Tables Vol C Tables 4.2.6.8 and 6.1.1.4'

loop_
_geom_angle_atom_site_label_1
_geom_angle_atom_site_label_2
_geom_angle_atom_site_label_3
_geom_angle
C15 C20 C19 125.04(16)
C15 C20 C21 118.42(17)
C19 C20 C21 116.54(16)
C36 N1 C21 127.60(19)
C16 C15 C20 115.56(18)
C16 C15 C7 117.51(17)
C20 C15 C7 126.83(16)
C18 C19 C20 117.05(17)
C18 C19 C22 116.88(17)
C20 C19 C22 126.07(16)
C28 C23 C24 113.8(2)
C28 C23 C22 124.23(19)
C24 C23 C22 121.91(18)
C29 C22 C19 117.76(17)
C29 C22 C23 124.57(17)
C19 C22 C23 117.67(16)
O1 C21 C20 115.86(19)
O1 C21 N1 130.30(18)
C20 C21 N1 113.83(16)
C8 C7 C15 116.10(18)
C8 C7 C1 123.40(18)
C15 C7 C1 120.35(16)
C6 C1 C2 117.1(2)
C6 C1 C7 118.1(2)
C2 C1 C7 124.81(18)
C7 C8 C9 125.8(2)
C19 C18 C17 117.74(19)
C10 C9 C8 113.9(2)
C10 C9 C14 120.5(2)
C8 C9 C14 125.5(2)
C31 C30 C35 119.2(2)
C31 C30 C29 121.86(19)
C35 C30 C29 118.9(2)
C22 C29 C30 123.73(19)
N1 C36 C37 106.1(2)
N1 C36 C39 105.10(19)
C37 C36 C39 113.0(2)
N1 C36 C38 109.8(2)
C37 C36 C38 109.6(2)
C39 C36 C38 112.9(2)
C15 C16 C17 119.82(19)
C23 C24 C25 123.3(2)
C32 C31 C30 120.5(2)
C23 C28 C27 122.5(2)
C11 C10 C9 117.4(3)
C16 C17 C18 124.64(18)
C26 C25 C24 122.2(3)
C3 C2 C1 124.5(3)
C34 C35 C30 120.0(2)
C13 C14 C9 121.8(3)
C1 C6 C5 117.6(3)
C35 C34 C33 119.5(3)
C33 C32 C31 119.5(3)
C25 C26 C27 116.1(3)
C32 C33 C34 121.3(2)
C14 C13 C12 115.8(3)
C13 C12 C11 123.5(3)
C26 C27 C28 121.9(2)
C4 C5 C6 124.5(3)
C10 C11 C12 120.9(3)
C4 C3 C2 117.8(3)
C3 C4 C5 118.6(3)

loop_
_geom_bond_atom_site_label_1
_geom_bond_atom_site_label_2
_geom_bond_distance
C20 C15 1.398(2)
C20 C19 1.411(3)
C20 C21 1.413(2)
N1 C36 1.414(3)
N1 C21 1.421(3)
C15 C16 1.306(3)
C15 C7 1.495(3)
C19 C18 1.313(3)
C19 C22 1.485(3)
O1 C21 1.231(2)
C23 C28 1.382(3)
C23 C24 1.394(3)
C23 C22 1.603(3)
C22 C29 1.348(3)
C7 C8 1.291(3)
C7 C1 1.556(3)
C1 C6 1.351(3)
C1 C2 1.456(3)
C8 C9 1.451(3)
C18 C17 1.377(3)
C9 C10 1.395(3)
C9 C14 1.480(4)
C30 C31 1.383(3)
C30 C35 1.398(3)
C30 C29 1.458(3)
C36 C37 1.480(3)
C36 C39 1.543(4)
C36 C38 1.617(4)
C16 C17 1.379(3)
C24 C25 1.473(3)
C31 C32 1.366(3)
C28 C27 1.499(4)
C10 C11 1.343(4)
C25 C26 1.362(4)
C2 C3 1.423(4)
C35 C34 1.372(4)
C14 C13 1.351(3)
C6 C5 1.437(4)
C34 C33 1.369(4)
C32 C33 1.372(4)
C26 C27 1.368(4)
C13 C12 1.379(5)
C12 C11 1.448(5)
C5 C4 1.427(5)
C3 C4 1.334(5)
